data_7122497
loop_
_publ_author_name
'Bente, Stefanie'
'Kampert, Florian'
'Tan, Tristan T. Y.'
'Hahn, F. Ekkehardt'

_publ_section_title
;
 Site-selective metallation of dicarbene precursors.
;
_journal_issue 91
_journal_name_full 'Chemical communications (Cambridge, England)'
_journal_page_first 12887
_journal_page_last 12890
_journal_paper_doi 10.1039/c8cc08440h
_journal_volume 54
_journal_year 2018
_chemical_formula_sum 'C90 H80 Au Cl2 F6 N8 P3 Pd2'
_chemical_formula_weight 1961.19
_space_group_crystal_system monoclinic
_space_group_IT_number 15
_space_group_name_Hall '-C 2yc'
_space_group_name_H-M_alt 'C 1 2/c 1'
_symmetry_space_group_name_Hall '-C 2yc'
_symmetry_space_group_name_H-M 'C 1 2/c 1'
_atom_sites_solution_hydrogens geom
_audit_creation_method SHELXL-2016/6
_audit_update_record
;
2018-08-08 deposited with the CCDC.
2018-10-23 downloaded from the CCDC.
;
_cell_angle_alpha 90
_cell_angle_beta 112.666(3)
_cell_angle_gamma 90
_cell_formula_units_Z 8
_cell_length_a 38.160(2)
_cell_length_b 19.3493(11)
_cell_length_c 28.0802(17)
_cell_measurement_reflns_used 9763
_cell_measurement_temperature 100(2)
_cell_measurement_theta_max 26.173
_cell_measurement_theta_min 2.247
_cell_volume 19132.2(19)
_computing_cell_refinement 'Bruker SAINT'
_computing_data_collection 'Bruker APEX2'
_computing_data_reduction 'Bruker SAINT'
_computing_molecular_graphics 'Bruker SHELXTL'
_computing_publication_material 'Bruker SHELXTL'
_computing_structure_refinement 'SHELXL-2016/6 (Sheldrick, 2016)'
_computing_structure_solution 'SHELXS-2016/6 (Sheldrick, 2016)'
_diffrn_ambient_temperature 100(2)
_diffrn_measured_fraction_theta_full 0.999
_diffrn_measured_fraction_theta_max 0.999
_diffrn_measurement_device_type 'Bruker APEX-II CCD'
_diffrn_measurement_method 'Omega and Phi scans'
_diffrn_radiation_monochromator 'Goebel mirror'
_diffrn_radiation_type MoK\a
_diffrn_radiation_wavelength 0.71073
_diffrn_reflns_av_R_equivalents 0.0553
_diffrn_reflns_av_unetI/netI 0.0505
_diffrn_reflns_Laue_measured_fraction_full 0.999
_diffrn_reflns_Laue_measured_fraction_max 0.999
_diffrn_reflns_limit_h_max 47
_diffrn_reflns_limit_h_min -47
_diffrn_reflns_limit_k_max 24
_diffrn_reflns_limit_k_min -24
_diffrn_reflns_limit_l_max 35
_diffrn_reflns_limit_l_min -35
_diffrn_reflns_number 85693
_diffrn_reflns_point_group_measured_fraction_full 0.999
_diffrn_reflns_point_group_measured_fraction_max 0.999
_diffrn_reflns_theta_full 25.242
_diffrn_reflns_theta_max 26.372
_diffrn_reflns_theta_min 1.572
_diffrn_source microsource
_exptl_absorpt_coefficient_mu 2.064
_exptl_absorpt_correction_T_max 0.7461
_exptl_absorpt_correction_T_min 0.6316
_exptl_absorpt_correction_type multi-scan
_exptl_absorpt_process_details SADABS-2008/1
_exptl_crystal_colour colourless
_exptl_crystal_density_diffrn 1.362
_exptl_crystal_description block
_exptl_crystal_F_000 7840
_exptl_crystal_size_max 0.13
_exptl_crystal_size_mid 0.11
_exptl_crystal_size_min 0.09
_refine_diff_density_max 1.048
_refine_diff_density_min -0.523
_refine_diff_density_rms 0.078
_refine_ls_extinction_method none
_refine_ls_goodness_of_fit_ref 0.954
_refine_ls_hydrogen_treatment constr
_refine_ls_matrix_type full
_refine_ls_number_parameters 1033
_refine_ls_number_reflns 19560
_refine_ls_number_restraints 0
_refine_ls_restrained_S_all 0.954
_refine_ls_R_factor_all 0.0503
_refine_ls_R_factor_gt 0.0331
_refine_ls_shift/su_max 0.003
_refine_ls_shift/su_mean 0.000
_refine_ls_structure_factor_coef Fsqd
_refine_ls_weighting_details 'w=1/[\s^2^(Fo^2^)+(0.0498P)^2^] where P=(Fo^2^+2Fc^2^)/3'
_refine_ls_weighting_scheme calc
_refine_ls_wR_factor_gt 0.0828
_refine_ls_wR_factor_ref 0.0907
_reflns_Friedel_coverage 0.000
_reflns_number_gt 14984
_reflns_number_total 19560
_reflns_threshold_expression 'I > 2\s(I)'
_cod_data_source_file c8cc08440h2.cif
_cod_data_source_block shelx_CCDC1
_cod_depositor_comments 'Adding full bibliography for 7122494--7122497.cif.'
_cod_original_cell_volume 19132(2)
_cod_database_code 7122497
_shelx_shelxl_version_number 2016/6
_shelx_space_group_comment
;
The symmetry employed for this shelxl refinement is uniquely defined
by the following loop, which should always be used as a source of
symmetry information in preference to the above space-group names.
They are only intended as comments.
;

loop_
_space_group_symop_operation_xyz
'x, y, z'
'-x, y, -z+1/2'
'x+1/2, y+1/2, z'
'-x+1/2, y+1/2, -z+1/2'
'-x, -y, -z'
'x, -y, z-1/2'
'-x+1/2, -y+1/2, -z'
'x+1/2, -y+1/2, z-1/2'

loop_
_atom_site_label
_atom_site_type_symbol
_atom_site_fract_x
_atom_site_fract_y
_atom_site_fract_z
_atom_site_U_iso_or_equiv
_atom_site_adp_type
_atom_site_occupancy
_atom_site_site_symmetry_order
_atom_site_calc_flag
_atom_site_refinement_flags_posn
_atom_site_refinement_flags_adp
_atom_site_refinement_flags_occupancy
_atom_site_disorder_assembly
_atom_site_disorder_group
Au1 Au 0.41484(2) 0.12673(2) 0.49675(2) 0.04288(5) Uani 1 1 d . . . . .
Pd1 Pd 0.27654(2) 0.34709(2) 0.21141(2) 0.03661(7) Uani 1 1 d . . . . .
Pd2 Pd 0.22319(2) 0.19577(2) 0.18476(2) 0.03603(7) Uani 1 1 d . . . . .
P1 P 0.30761(3) 0.36529(5) 0.15822(4) 0.0422(2) Uani 1 1 d . . . . .
P2 P 0.15903(2) 0.19627(4) 0.14396(3) 0.0383(2) Uani 1 1 d . . . . .
Cl1 Cl 0.25263(3) 0.46085(4) 0.19870(3) 0.0486(2) Uani 1 1 d . . . . .
Cl2 Cl 0.22918(3) 0.12333(5) 0.12036(3) 0.0479(2) Uani 1 1 d . . . . .
N1 N 0.33810(7) 0.24072(14) 0.26084(10) 0.0392(7) Uani 1 1 d . . . . .
N3 N 0.28120(7) 0.19714(14) 0.22105(10) 0.0385(6) Uani 1 1 d . . . . .
N18 N 0.45512(11) 0.26423(19) 0.52832(13) 0.0717(11) Uani 1 1 d . . . . .
N20 N 0.44613(11) 0.21641(19) 0.59163(13) 0.0701(11) Uani 1 1 d . . . . .
N32 N 0.21029(7) 0.24583(14) 0.27910(10) 0.0382(6) Uani 1 1 d . . . . .
N34 N 0.24148(7) 0.31898(13) 0.24976(10) 0.0372(6) Uani 1 1 d . . . . .
N48 N 0.35188(8) 0.05103(15) 0.41177(11) 0.0452(7) Uani 1 1 d . . . . .
N50 N 0.39382(8) -0.01969(14) 0.45888(11) 0.0430(7) Uani 1 1 d . . . . .
C2 C 0.30067(9) 0.25590(17) 0.23254(12) 0.0383(8) Uani 1 1 d . . . . .
C4 C 0.30602(9) 0.14235(17) 0.24233(13) 0.0388(8) Uani 1 1 d . . . . .
C5 C 0.34196(9) 0.16990(18) 0.26734(13) 0.0400(8) Uani 1 1 d . . . . .
C6 C 0.37354(11) 0.12843(19) 0.29257(15) 0.0494(9) Uani 1 1 d . . . . .
H6 H 0.398283 0.147350 0.308957 0.059 Uiso 1 1 calc R U . . .
C7 C 0.36695(11) 0.0592(2) 0.29246(15) 0.0549(10) Uani 1 1 d . . . . .
H7 H 0.387735 0.029216 0.309486 0.066 Uiso 1 1 calc R U . . .
C8 C 0.33056(11) 0.03065(19) 0.26807(15) 0.0545(10) Uani 1 1 d . . . . .
H8 H 0.327259 -0.017877 0.269375 0.065 Uiso 1 1 calc R U . . .
C9 C 0.29965(10) 0.07163(18) 0.24238(14) 0.0459(9) Uani 1 1 d . . . . .
H9 H 0.275016 0.052507 0.225390 0.055 Uiso 1 1 calc R U . . .
C10 C 0.36770(10) 0.28930(17) 0.29008(14) 0.0446(9) Uani 1 1 d . . . . .
H10A H 0.360966 0.335980 0.274848 0.054 Uiso 1 1 calc R U . . .
H10B H 0.391927 0.275586 0.287593 0.054 Uiso 1 1 calc R U . . .
C11 C 0.37295(10) 0.29178(17) 0.34603(14) 0.0456(9) Uani 1 1 d . . . . .
C12 C 0.34196(12) 0.30305(19) 0.35920(16) 0.0537(10) Uani 1 1 d . . . . .
H12 H 0.317291 0.307834 0.332981 0.064 Uiso 1 1 calc R U . . .
C13 C 0.34705(14) 0.3073(2) 0.41089(18) 0.0647(11) Uani 1 1 d . . . . .
H13 H 0.325858 0.315046 0.420057 0.078 Uiso 1 1 calc R U . . .
C14 C 0.38303(15) 0.3004(2) 0.44895(16) 0.0659(12) Uani 1 1 d . . . . .
H14 H 0.386454 0.304977 0.484147 0.079 Uiso 1 1 calc R U . . .
C15 C 0.41406(12) 0.2868(2) 0.43656(15) 0.0568(11) Uani 1 1 d . . . . .
C16 C 0.40889(11) 0.28302(18) 0.38469(14) 0.0511(9) Uani 1 1 d . . . . .
H16 H 0.430053 0.274401 0.375643 0.061 Uiso 1 1 calc R U . . .
C17 C 0.45374(13) 0.2775(3) 0.47655(16) 0.0720(14) Uani 1 1 d . . . . .
H17A H 0.465972 0.238512 0.466060 0.086 Uiso 1 1 calc R U . . .
H17B H 0.468643 0.319716 0.477386 0.086 Uiso 1 1 calc R U . . .
C19 C 0.44121(12) 0.2067(2) 0.54167(14) 0.0570(11) Uani 1 1 d . . . . .
C20 C 0.46863(19) 0.3098(3) 0.5695(2) 0.104(2) Uani 1 1 d . . . . .
H20 H 0.479826 0.353711 0.569731 0.125 Uiso 1 1 calc R U . . .
C21 C 0.4629(2) 0.2801(3) 0.6087(2) 0.105(2) Uani 1 1 d . . . . .
H21 H 0.469072 0.299027 0.642163 0.125 Uiso 1 1 calc R U . . .
C22 C 0.43318(15) 0.1686(2) 0.62076(16) 0.0690(13) Uani 1 1 d . . . . .
C23 C 0.45880(15) 0.1219(3) 0.65370(17) 0.0728(13) Uani 1 1 d . . . . .
C24 C 0.44496(17) 0.0748(3) 0.67874(18) 0.0772(14) Uani 1 1 d . . . . .
H24 H 0.462219 0.043229 0.702065 0.093 Uiso 1 1 calc R U . . .
C25 C 0.4080(2) 0.0713(3) 0.6716(2) 0.0860(16) Uani 1 1 d . . . . .
C26 C 0.3824(2) 0.1202(3) 0.6382(3) 0.0997(19) Uani 1 1 d . . . . .
H26 H 0.356424 0.119229 0.633499 0.120 Uiso 1 1 calc R U . . .
C27 C 0.39468(17) 0.1686(3) 0.6125(2) 0.0884(16) Uani 1 1 d . . . . .
C28 C 0.50011(17) 0.1243(4) 0.6636(3) 0.127(3) Uani 1 1 d . . . . .
H28A H 0.505499 0.165707 0.647536 0.191 Uiso 1 1 calc R U . . .
H28B H 0.507017 0.083049 0.648850 0.191 Uiso 1 1 calc R U . . .
H28C H 0.514940 0.125544 0.700873 0.191 Uiso 1 1 calc R U . . .
C29 C 0.3929(2) 0.0179(3) 0.6985(3) 0.127(3) Uani 1 1 d . . . . .
H29A H 0.397301 -0.028523 0.688024 0.191 Uiso 1 1 calc R U . . .
H29B H 0.365606 0.025053 0.688902 0.191 Uiso 1 1 calc R U . . .
H29C H 0.406077 0.022725 0.735977 0.191 Uiso 1 1 calc R U . . .
C30 C 0.3669(2) 0.2184(4) 0.5767(3) 0.140(3) Uani 1 1 d . . . . .
H30A H 0.374479 0.265771 0.588710 0.210 Uiso 1 1 calc R U . . .
H30B H 0.341525 0.209214 0.576095 0.210 Uiso 1 1 calc R U . . .
H30C H 0.366686 0.212944 0.541880 0.210 Uiso 1 1 calc R U . . .
C33 C 0.22412(8) 0.25737(17) 0.24194(12) 0.0362(7) Uani 1 1 d . . . . .
C34 C 0.23835(9) 0.34847(17) 0.29301(13) 0.0403(8) Uani 1 1 d . . . . .
C35 C 0.21922(9) 0.30256(18) 0.31236(14) 0.0419(8) Uani 1 1 d . . . . .
C36 C 0.21269(12) 0.3157(2) 0.35694(16) 0.0580(10) Uani 1 1 d . . . . .
H36 H 0.200056 0.283203 0.370143 0.070 Uiso 1 1 calc R U . . .
C37 C 0.22542(14) 0.3780(2) 0.38098(19) 0.0695(13) Uani 1 1 d . . . . .
H37 H 0.221487 0.389168 0.411500 0.083 Uiso 1 1 calc R U . . .
C38 C 0.24403(13) 0.4251(2) 0.36119(17) 0.0620(11) Uani 1 1 d . . . . .
H38 H 0.252192 0.467992 0.378372 0.074 Uiso 1 1 calc R U . . .
C39 C 0.25095(10) 0.41113(19) 0.31725(14) 0.0488(9) Uani 1 1 d . . . . .
H39 H 0.263846 0.443335 0.304247 0.059 Uiso 1 1 calc R U . . .
C40 C 0.19687(10) 0.18026(18) 0.29090(14) 0.0447(8) Uani 1 1 d . . . . .
H40A H 0.191199 0.148403 0.261273 0.054 Uiso 1 1 calc R U . . .
H40B H 0.173129 0.187745 0.296636 0.054 Uiso 1 1 calc R U . . .
C41 C 0.22655(10) 0.14805(18) 0.33868(14) 0.0457(9) Uani 1 1 d . . . . .
C42 C 0.21695(14) 0.1229(3) 0.3780(2) 0.0839(17) Uani 1 1 d . . . . .
H42 H 0.191448 0.125463 0.375557 0.101 Uiso 1 1 calc R U . . .
C43 C 0.24471(17) 0.0942(4) 0.4209(2) 0.119(3) Uani 1 1 d . . . . .
H43 H 0.237913 0.074888 0.447242 0.142 Uiso 1 1 calc R U . . .
C44 C 0.28202(14) 0.0929(3) 0.42620(19) 0.0895(18) Uani 1 1 d . . . . .
H44 H 0.300968 0.075650 0.457077 0.107 Uiso 1 1 calc R U . . .
C45 C 0.29212(11) 0.11656(19) 0.38681(14) 0.0487(9) Uani 1 1 d . . . . .
C46 C 0.26355(10) 0.14383(17) 0.34312(14) 0.0433(8) Uani 1 1 d . . . . .
H46 H 0.269904 0.160022 0.315518 0.052 Uiso 1 1 calc R U . . .
C47 C 0.33205(10) 0.11540(18) 0.38984(16) 0.0512(10) Uani 1 1 d . . . . .
H47A H 0.331874 0.121627 0.354759 0.061 Uiso 1 1 calc R U . . .
H47B H 0.346132 0.154694 0.411289 0.061 Uiso 1 1 calc R U . . .
C49 C 0.38564(9) 0.04817(18) 0.45236(13) 0.0431(8) Uani 1 1 d . . . . .
C50 C 0.33948(11) -0.01444(19) 0.39322(14) 0.0525(10) Uani 1 1 d . . . . .
H50 H 0.316781 -0.025731 0.364788 0.063 Uiso 1 1 calc R U . . .
C51 C 0.36546(10) -0.05861(19) 0.42288(14) 0.0511(10) Uani 1 1 d . . . . .
H51 H 0.364696 -0.107542 0.419918 0.061 Uiso 1 1 calc R U . . .
C52 C 0.42808(10) -0.04680(18) 0.49787(14) 0.0461(9) Uani 1 1 d . . . . .
C53 C 0.45735(11) -0.0666(2) 0.48260(17) 0.0577(10) Uani 1 1 d . . . . .
C54 C 0.49023(12) -0.0903(2) 0.5208(2) 0.0737(13) Uani 1 1 d . . . . .
H54 H 0.511005 -0.103141 0.511962 0.088 Uiso 1 1 calc R U . . .
C55 C 0.49386(12) -0.0959(2) 0.5717(2) 0.0724(14) Uani 1 1 d . . . . .
C56 C 0.46410(13) -0.0760(2) 0.58503(17) 0.0648(12) Uani 1 1 d . . . . .
H56 H 0.466765 -0.079226 0.620024 0.078 Uiso 1 1 calc R U . . .
C57 C 0.43004(11) -0.05120(18) 0.54796(15) 0.0501(9) Uani 1 1 d . . . . .
C58 C 0.45389(14) -0.0621(3) 0.42825(19) 0.0793(14) Uani 1 1 d . . . . .
H58A H 0.479102 -0.066428 0.426973 0.119 Uiso 1 1 calc R U . . .
H58B H 0.442812 -0.017349 0.413740 0.119 Uiso 1 1 calc R U . . .
H58C H 0.437484 -0.099384 0.408124 0.119 Uiso 1 1 calc R U . . .
C59 C 0.53039(15) -0.1215(3) 0.6140(3) 0.108(2) Uani 1 1 d . . . . .
H59A H 0.527394 -0.170018 0.621734 0.162 Uiso 1 1 calc R U . . .
H59B H 0.535859 -0.093612 0.645230 0.162 Uiso 1 1 calc R U . . .
H59C H 0.551421 -0.117290 0.602379 0.162 Uiso 1 1 calc R U . . .
C60 C 0.39762(13) -0.0321(2) 0.56209(16) 0.0658(12) Uani 1 1 d . . . . .
H60A H 0.394849 0.018281 0.561194 0.099 Uiso 1 1 calc R U . . .
H60B H 0.402316 -0.048966 0.596933 0.099 Uiso 1 1 calc R U . . .
H60C H 0.374278 -0.053039 0.537485 0.099 Uiso 1 1 calc R U . . .
C62 C 0.33714(11) 0.44257(19) 0.17231(16) 0.0508(9) Uani 1 1 d . . . . .
C63 C 0.34807(12) 0.4717(2) 0.22046(18) 0.0640(11) Uani 1 1 d . . . . .
H63 H 0.338486 0.453651 0.244517 0.077 Uiso 1 1 calc R U . . .
C64 C 0.37301(14) 0.5274(3) 0.2344(2) 0.0818(15) Uani 1 1 d . . . . .
H64 H 0.380479 0.546930 0.267856 0.098 Uiso 1 1 calc R U . . .
C65 C 0.38643(15) 0.5533(3) 0.2010(3) 0.0964(19) Uani 1 1 d . . . . .
H65 H 0.403622 0.591127 0.210835 0.116 Uiso 1 1 calc R U . . .
C66 C 0.37539(18) 0.5252(3) 0.1512(3) 0.102(2) Uani 1 1 d . . . . .
H66 H 0.384816 0.543982 0.127218 0.122 Uiso 1 1 calc R U . . .
C67 C 0.35044(15) 0.4695(2) 0.1376(2) 0.0783(14) Uani 1 1 d . . . . .
H67 H 0.342638 0.450087 0.104010 0.094 Uiso 1 1 calc R U . . .
C68 C 0.33920(11) 0.2963(2) 0.15652(15) 0.0506(9) Uani 1 1 d . . . . .
C69 C 0.37814(12) 0.3041(2) 0.17303(18) 0.0634(11) Uani 1 1 d . . . . .
H69 H 0.389223 0.348389 0.183193 0.076 Uiso 1 1 calc R U . . .
C70 C 0.40095(14) 0.2483(3) 0.1749(2) 0.0836(15) Uani 1 1 d . . . . .
H70 H 0.427661 0.254317 0.186618 0.100 Uiso 1 1 calc R U . . .
C71 C 0.38572(15) 0.1850(3) 0.1602(2) 0.0780(14) Uani 1 1 d . . . . .
H71 H 0.401746 0.146838 0.161444 0.094 Uiso 1 1 calc R U . . .
C72 C 0.34705(14) 0.1755(2) 0.14328(17) 0.0664(12) Uani 1 1 d . . . . .
H72 H 0.336470 0.130795 0.133121 0.080 Uiso 1 1 calc R U . . .
C73 C 0.32362(12) 0.2308(2) 0.14113(15) 0.0551(10) Uani 1 1 d . . . . .
H73 H 0.296923 0.224352 0.129179 0.066 Uiso 1 1 calc R U . . .
C74 C 0.27571(11) 0.37336(19) 0.09055(15) 0.0500(9) Uani 1 1 d . . . . .
C75 C 0.28550(17) 0.3483(3) 0.05207(19) 0.0921(18) Uani 1 1 d . . . . .
H75 H 0.308773 0.324026 0.060738 0.111 Uiso 1 1 calc R U . . .
C76 C 0.2624(2) 0.3574(4) 0.0008(2) 0.113(2) Uani 1 1 d . . . . .
H76 H 0.269755 0.339124 -0.025431 0.135 Uiso 1 1 calc R U . . .
C77 C 0.22981(19) 0.3920(3) -0.01202(19) 0.0916(18) Uani 1 1 d . . . . .
H77 H 0.214493 0.400985 -0.047194 0.110 Uiso 1 1 calc R U . . .
C78 C 0.21881(18) 0.4141(4) 0.0261(2) 0.122(3) Uani 1 1 d . . . . .
H78 H 0.194906 0.436307 0.017171 0.146 Uiso 1 1 calc R U . . .
C79 C 0.24165(14) 0.4051(3) 0.07758(18) 0.0895(17) Uani 1 1 d . . . . .
H79 H 0.233529 0.420999 0.103676 0.107 Uiso 1 1 calc R U . . .
C80 C 0.14141(10) 0.23697(17) 0.07993(14) 0.0457(9) Uani 1 1 d . . . . .
C81 C 0.16526(13) 0.2468(2) 0.05434(16) 0.0625(11) Uani 1 1 d . . . . .
H81 H 0.191567 0.236785 0.071049 0.075 Uiso 1 1 calc R U . . .
C82 C 0.15074(17) 0.2717(2) 0.00347(19) 0.0806(15) Uani 1 1 d . . . . .
H82 H 0.167161 0.278776 -0.014315 0.097 Uiso 1 1 calc R U . . .
C83 C 0.11286(19) 0.2856(2) -0.02031(18) 0.0851(17) Uani 1 1 d . . . . .
H83 H 0.102874 0.300808 -0.055171 0.102 Uiso 1 1 calc R U . . .
C84 C 0.08910(14) 0.2780(2) 0.00543(17) 0.0704(14) Uani 1 1 d . . . . .
H84 H 0.062901 0.288751 -0.011419 0.084 Uiso 1 1 calc R U . . .
C85 C 0.10316(11) 0.25442(19) 0.05631(15) 0.0537(10) Uani 1 1 d . . . . .
H85 H 0.086868 0.250355 0.074592 0.064 Uiso 1 1 calc R U . . .
C86 C 0.13218(9) 0.24070(17) 0.17605(13) 0.0418(8) Uani 1 1 d . . . . .
C87 C 0.13870(10) 0.31121(19) 0.18564(15) 0.0508(9) Uani 1 1 d . . . . .
H87 H 0.156194 0.334400 0.174594 0.061 Uiso 1 1 calc R U . . .
C88 C 0.12010(12) 0.3475(2) 0.21089(19) 0.0659(12) Uani 1 1 d . . . . .
H88 H 0.124488 0.395649 0.216832 0.079 Uiso 1 1 calc R U . . .
C89 C 0.09522(13) 0.3141(3) 0.22749(19) 0.0730(13) Uani 1 1 d . . . . .
H89 H 0.082844 0.339087 0.245670 0.088 Uiso 1 1 calc R U . . .
C90 C 0.08810(12) 0.2452(3) 0.21804(19) 0.0702(13) Uani 1 1 d . . . . .
H90 H 0.070454 0.222472 0.229070 0.084 Uiso 1 1 calc R U . . .
C91 C 0.10668(11) 0.2083(2) 0.19232(17) 0.0563(10) Uani 1 1 d . . . . .
H91 H 0.101746 0.160399 0.185913 0.068 Uiso 1 1 calc R U . . .
C92 C 0.13996(10) 0.10878(17) 0.13297(14) 0.0449(9) Uani 1 1 d . . . . .
C93 C 0.10296(12) 0.0952(2) 0.09986(18) 0.0693(13) Uani 1 1 d . . . . .
H93 H 0.086909 0.132161 0.081930 0.083 Uiso 1 1 calc R U . . .
C94 C 0.08914(14) 0.0282(2) 0.0926(2) 0.0828(16) Uani 1 1 d . . . . .
H94 H 0.063620 0.019574 0.070073 0.099 Uiso 1 1 calc R U . . .
C95 C 0.11209(14) -0.0257(2) 0.11789(19) 0.0733(13) Uani 1 1 d . . . . .
H95 H 0.102752 -0.071785 0.112478 0.088 Uiso 1 1 calc R U . . .
C96 C 0.14863(13) -0.0124(2) 0.15102(18) 0.0639(11) Uani 1 1 d . . . . .
H96 H 0.164575 -0.049536 0.168879 0.077 Uiso 1 1 calc R U . . .
C97 C 0.16264(11) 0.05441(18) 0.15882(15) 0.0509(9) Uani 1 1 d . . . . .
H97 H 0.187997 0.062826 0.182091 0.061 Uiso 1 1 calc R U . . .
P3 P 0.500000 0.38101(14) 0.750000 0.0946(7) Uani 1 2 d S T P . .
F1 F 0.500000 0.4561(4) 0.750000 0.307(8) Uani 1 2 d S T P . .
F3 F 0.46399(13) 0.3760(4) 0.7035(2) 0.238(4) Uani 1 1 d . . . . .
F2 F 0.47793(13) 0.3793(2) 0.78731(17) 0.1401(15) Uani 1 1 d . . . . .
F4 F 0.500000 0.3007(4) 0.750000 0.232(4) Uani 1 2 d S T P . .
P4 P 0.49517(12) 0.13630(19) 0.25768(16) 0.121(2) Uani 0.5 1 d G . P A -1
F5 F 0.52487(15) 0.1619(3) 0.3140(2) 0.147(4) Uani 0.5 1 d G . P A -1
F6 F 0.48990(15) 0.0632(2) 0.2828(2) 0.126(3) Uani 0.5 1 d G . P A -1
F7 F 0.53019(15) 0.1036(4) 0.2457(3) 0.219(7) Uani 0.5 1 d G . P A -1
F8 F 0.46547(17) 0.1107(3) 0.20139(16) 0.156(5) Uani 0.5 1 d G . P A -1
F9 F 0.5004(2) 0.2094(3) 0.2326(3) 0.213(7) Uani 0.5 1 d G . P A -1
F10 F 0.46016(15) 0.1690(3) 0.2697(2) 0.123(3) Uani 0.5 1 d G . P A -1

loop_
_atom_site_aniso_label
_atom_site_aniso_U_11
_atom_site_aniso_U_22
_atom_site_aniso_U_33
_atom_site_aniso_U_23
_atom_site_aniso_U_13
_atom_site_aniso_U_12
Au1 0.03694(8) 0.04187(8) 0.04108(8) -0.00351(6) 0.00535(6) -0.00213(6)
Pd1 0.03160(13) 0.03362(13) 0.04056(14) 0.00342(10) 0.00944(11) 0.00266(10)
Pd2 0.02878(12) 0.03411(13) 0.03975(14) -0.00006(10) 0.00719(11) 0.00136(10)
P1 0.0377(5) 0.0408(5) 0.0465(5) 0.0015(4) 0.0145(4) -0.0006(4)
P2 0.0314(4) 0.0316(4) 0.0446(5) 0.0020(4) 0.0065(4) 0.0002(3)
Cl1 0.0486(5) 0.0396(5) 0.0521(5) 0.0085(4) 0.0133(4) 0.0119(4)
Cl2 0.0471(5) 0.0484(5) 0.0444(5) -0.0070(4) 0.0132(4) 0.0042(4)
N1 0.0275(13) 0.0406(16) 0.0423(15) 0.0005(12) 0.0054(12) 0.0010(12)
N3 0.0320(14) 0.0355(15) 0.0434(15) -0.0006(12) 0.0094(12) 0.0030(12)
N18 0.079(3) 0.063(2) 0.0471(19) -0.0020(17) -0.0041(18) -0.0245(19)
N20 0.088(3) 0.061(2) 0.050(2) -0.0124(17) 0.0139(19) -0.016(2)
N32 0.0314(14) 0.0382(15) 0.0434(15) 0.0032(12) 0.0127(13) 0.0022(12)
N34 0.0347(14) 0.0328(14) 0.0431(15) 0.0039(12) 0.0140(13) 0.0042(12)
N48 0.0364(15) 0.0419(16) 0.0448(16) 0.0018(13) 0.0017(13) -0.0010(13)
N50 0.0374(15) 0.0381(16) 0.0426(16) -0.0017(12) 0.0034(13) 0.0013(12)
C2 0.0287(16) 0.0423(19) 0.0401(18) 0.0027(14) 0.0090(14) 0.0023(14)
C4 0.0329(17) 0.0383(18) 0.0403(18) 0.0012(14) 0.0087(15) 0.0083(14)
C5 0.0336(17) 0.0404(19) 0.0422(18) 0.0015(15) 0.0102(15) 0.0046(14)
C6 0.0372(19) 0.052(2) 0.050(2) -0.0010(17) 0.0065(17) 0.0094(16)
C7 0.044(2) 0.049(2) 0.061(2) 0.0008(18) 0.0086(19) 0.0185(18)
C8 0.060(2) 0.0333(19) 0.065(2) 0.0004(17) 0.017(2) 0.0070(17)
C9 0.0368(18) 0.0390(19) 0.056(2) -0.0066(16) 0.0119(17) 0.0000(15)
C10 0.0364(18) 0.0351(18) 0.054(2) 0.0056(15) 0.0085(16) -0.0029(14)
C11 0.0415(19) 0.0336(18) 0.051(2) 0.0011(15) 0.0062(17) -0.0008(15)
C12 0.051(2) 0.043(2) 0.059(2) -0.0014(17) 0.0112(19) 0.0060(17)
C13 0.072(3) 0.054(2) 0.070(3) -0.002(2) 0.029(2) 0.012(2)
C14 0.091(3) 0.049(2) 0.048(2) -0.0008(18) 0.016(2) 0.006(2)
C15 0.062(3) 0.041(2) 0.052(2) 0.0013(17) 0.005(2) -0.0123(19)
C16 0.047(2) 0.043(2) 0.052(2) 0.0025(16) 0.0053(18) -0.0089(17)
C17 0.067(3) 0.075(3) 0.054(2) 0.010(2) 0.001(2) -0.027(2)
C19 0.059(2) 0.055(2) 0.040(2) -0.0024(17) 0.0010(18) -0.0083(19)
C20 0.148(6) 0.062(3) 0.067(3) -0.010(3) 0.002(3) -0.045(3)
C21 0.157(6) 0.075(3) 0.057(3) -0.025(3) 0.013(3) -0.045(4)
C22 0.089(4) 0.069(3) 0.047(2) -0.016(2) 0.025(2) -0.016(3)
C23 0.077(3) 0.089(3) 0.043(2) -0.006(2) 0.012(2) -0.015(3)
C24 0.098(4) 0.082(3) 0.057(3) -0.004(2) 0.035(3) -0.004(3)
C25 0.125(5) 0.075(4) 0.084(4) -0.016(3) 0.068(4) -0.012(3)
C26 0.109(5) 0.109(5) 0.113(5) -0.022(4) 0.077(4) -0.002(4)
C27 0.093(4) 0.094(4) 0.092(4) -0.005(3) 0.052(4) 0.016(3)
C28 0.070(4) 0.207(8) 0.088(4) 0.046(5) 0.011(3) 0.000(4)
C29 0.193(8) 0.090(4) 0.155(6) -0.022(4) 0.129(6) -0.028(5)
C30 0.132(6) 0.166(7) 0.146(6) 0.043(5) 0.079(5) 0.076(6)
C33 0.0255(15) 0.0377(18) 0.0401(17) 0.0058(14) 0.0068(14) 0.0049(13)
C34 0.0346(17) 0.0386(18) 0.0432(19) -0.0009(15) 0.0102(15) 0.0084(15)
C35 0.0351(17) 0.0403(19) 0.048(2) 0.0055(16) 0.0140(16) 0.0086(15)
C36 0.057(2) 0.059(3) 0.064(3) -0.003(2) 0.031(2) 0.000(2)
C37 0.081(3) 0.071(3) 0.069(3) -0.011(2) 0.043(3) 0.007(2)
C38 0.070(3) 0.049(2) 0.067(3) -0.013(2) 0.027(2) 0.000(2)
C39 0.047(2) 0.043(2) 0.052(2) -0.0008(17) 0.0131(18) 0.0049(17)
C40 0.0355(18) 0.0414(19) 0.056(2) 0.0069(16) 0.0157(17) -0.0018(15)
C41 0.0396(19) 0.0409(19) 0.054(2) 0.0078(16) 0.0149(17) 0.0032(15)
C42 0.058(3) 0.118(4) 0.086(3) 0.052(3) 0.039(3) 0.024(3)
C43 0.090(4) 0.186(7) 0.100(4) 0.088(5) 0.059(4) 0.052(4)
C44 0.066(3) 0.139(5) 0.064(3) 0.049(3) 0.025(3) 0.037(3)
C45 0.049(2) 0.047(2) 0.046(2) 0.0062(16) 0.0130(18) 0.0097(17)
C46 0.047(2) 0.0375(19) 0.0444(19) 0.0032(15) 0.0169(17) 0.0012(15)
C47 0.0394(19) 0.044(2) 0.056(2) 0.0108(17) 0.0020(17) 0.0020(16)
C49 0.0361(17) 0.044(2) 0.0437(19) -0.0038(15) 0.0097(16) 0.0019(15)
C50 0.044(2) 0.049(2) 0.047(2) -0.0018(17) -0.0015(17) -0.0026(17)
C51 0.047(2) 0.041(2) 0.051(2) -0.0092(16) 0.0037(18) -0.0078(17)
C52 0.0374(18) 0.0379(19) 0.051(2) -0.0008(15) 0.0036(16) 0.0017(15)
C53 0.048(2) 0.050(2) 0.067(3) 0.0019(19) 0.014(2) 0.0025(18)
C54 0.046(2) 0.070(3) 0.095(4) 0.001(3) 0.016(3) 0.013(2)
C55 0.044(2) 0.060(3) 0.086(3) 0.004(2) -0.006(2) 0.009(2)
C56 0.064(3) 0.052(2) 0.055(2) 0.0018(19) -0.002(2) 0.000(2)
C57 0.045(2) 0.0383(19) 0.053(2) -0.0046(16) 0.0035(18) 0.0003(16)
C58 0.075(3) 0.088(4) 0.083(3) -0.005(3) 0.039(3) 0.005(3)
C59 0.058(3) 0.105(4) 0.119(5) 0.021(4) -0.012(3) 0.024(3)
C60 0.077(3) 0.062(3) 0.053(2) -0.003(2) 0.018(2) 0.006(2)
C62 0.045(2) 0.041(2) 0.066(2) -0.0006(18) 0.0214(19) -0.0072(16)
C63 0.057(2) 0.053(2) 0.074(3) -0.006(2) 0.016(2) -0.008(2)
C64 0.070(3) 0.066(3) 0.103(4) -0.023(3) 0.027(3) -0.022(3)
C65 0.066(3) 0.066(3) 0.159(6) -0.024(4) 0.045(4) -0.024(3)
C66 0.104(4) 0.075(4) 0.160(6) 0.005(4) 0.089(5) -0.019(3)
C67 0.088(3) 0.067(3) 0.098(4) -0.002(3) 0.057(3) -0.018(3)
C68 0.053(2) 0.052(2) 0.049(2) 0.0022(17) 0.0214(19) 0.0054(18)
C69 0.049(2) 0.058(3) 0.084(3) 0.001(2) 0.026(2) 0.004(2)
C70 0.056(3) 0.080(4) 0.114(4) -0.005(3) 0.032(3) 0.015(3)
C71 0.077(3) 0.073(3) 0.083(3) -0.001(3) 0.031(3) 0.029(3)
C72 0.083(3) 0.052(2) 0.061(3) -0.001(2) 0.023(2) 0.009(2)
C73 0.055(2) 0.051(2) 0.056(2) -0.0033(18) 0.017(2) 0.0018(19)
C74 0.051(2) 0.050(2) 0.045(2) 0.0046(17) 0.0136(18) -0.0050(18)
C75 0.104(4) 0.125(5) 0.054(3) 0.015(3) 0.037(3) 0.042(4)
C76 0.143(6) 0.142(6) 0.054(3) 0.010(3) 0.039(4) 0.036(5)
C77 0.110(5) 0.100(4) 0.044(3) -0.004(3) 0.007(3) -0.003(4)
C78 0.092(4) 0.184(7) 0.060(3) -0.015(4) -0.003(3) 0.055(5)
C79 0.071(3) 0.132(5) 0.050(3) -0.017(3) 0.006(2) 0.036(3)
C80 0.046(2) 0.0329(18) 0.047(2) 0.0023(15) 0.0068(17) -0.0001(15)
C81 0.070(3) 0.057(3) 0.062(3) 0.015(2) 0.027(2) 0.010(2)
C82 0.118(4) 0.065(3) 0.071(3) 0.021(2) 0.049(3) 0.023(3)
C83 0.133(5) 0.059(3) 0.047(3) 0.011(2) 0.017(3) 0.024(3)
C84 0.069(3) 0.053(3) 0.059(3) 0.005(2) -0.009(2) 0.007(2)
C85 0.052(2) 0.042(2) 0.052(2) 0.0036(17) 0.0035(18) 0.0045(17)
C86 0.0301(16) 0.0376(18) 0.049(2) 0.0035(15) 0.0058(15) 0.0029(14)
C87 0.0405(19) 0.043(2) 0.061(2) -0.0034(18) 0.0110(18) -0.0011(16)
C88 0.053(2) 0.047(2) 0.091(3) -0.016(2) 0.020(2) 0.005(2)
C89 0.059(3) 0.074(3) 0.089(3) -0.015(3) 0.032(3) 0.015(2)
C90 0.050(2) 0.084(3) 0.087(3) 0.005(3) 0.038(2) 0.002(2)
C91 0.040(2) 0.050(2) 0.078(3) 0.005(2) 0.021(2) 0.0019(17)
C92 0.044(2) 0.0337(18) 0.052(2) 0.0005(15) 0.0133(17) -0.0041(15)
C93 0.051(2) 0.041(2) 0.089(3) 0.003(2) -0.003(2) -0.0062(18)
C94 0.062(3) 0.050(3) 0.104(4) -0.004(2) -0.004(3) -0.017(2)
C95 0.082(3) 0.038(2) 0.090(3) -0.001(2) 0.022(3) -0.012(2)
C96 0.067(3) 0.039(2) 0.083(3) 0.007(2) 0.027(2) 0.0022(19)
C97 0.049(2) 0.0350(19) 0.064(2) 0.0061(17) 0.0158(19) 0.0001(16)
P3 0.0690(13) 0.1113(19) 0.0950(16) 0.000 0.0221(12) 0.000
F1 0.67(2) 0.083(5) 0.311(12) 0.000 0.348(15) 0.000
F3 0.088(3) 0.448(11) 0.142(4) -0.108(5) 0.006(3) 0.073(4)
F2 0.126(3) 0.182(4) 0.137(3) -0.020(3) 0.077(3) -0.013(3)
F4 0.275(11) 0.145(7) 0.348(13) 0.000 0.199(11) 0.000
P4 0.078(3) 0.174(4) 0.096(4) 0.051(3) 0.015(3) 0.007(3)
F5 0.105(6) 0.157(9) 0.136(8) 0.054(7) -0.001(6) -0.050(6)
F6 0.097(6) 0.132(6) 0.120(6) 0.018(5) 0.010(5) 0.006(5)
F7 0.110(8) 0.290(19) 0.232(17) 0.049(14) 0.037(10) 0.089(11)
F8 0.152(9) 0.224(12) 0.065(5) -0.001(6) 0.012(5) 0.081(8)
F9 0.162(8) 0.230(10) 0.25(2) 0.146(13) 0.088(14) 0.005(15)
F10 0.108(6) 0.146(7) 0.105(5) 0.008(5) 0.030(5) -0.012(5)

loop_
_atom_type_symbol
_atom_type_description
_atom_type_scat_dispersion_real
_atom_type_scat_dispersion_imag
_atom_type_scat_source
C C 0.0033 0.0016 'International Tables Vol C Tables 4.2.6.8 and 6.1.1.4'
H H 0.0000 0.0000 'International Tables Vol C Tables 4.2.6.8 and 6.1.1.4'
N N 0.0061 0.0033 'International Tables Vol C Tables 4.2.6.8 and 6.1.1.4'
F F 0.0171 0.0103 'International Tables Vol C Tables 4.2.6.8 and 6.1.1.4'
P P 0.1023 0.0942 'International Tables Vol C Tables 4.2.6.8 and 6.1.1.4'
Cl Cl 0.1484 0.1585 'International Tables Vol C Tables 4.2.6.8 and 6.1.1.4'
Pd Pd -0.9988 1.0072 'International Tables Vol C Tables 4.2.6.8 and 6.1.1.4'
Au Au -2.0133 8.8022 'International Tables Vol C Tables 4.2.6.8 and 6.1.1.4'

loop_
_geom_angle_atom_site_label_1
_geom_angle_atom_site_label_2
_geom_angle_atom_site_label_3
_geom_angle
_geom_angle_site_symmetry_1
_geom_angle_site_symmetry_3
C19 Au1 C49 176.65(17) . .
C2 Pd1 N34 85.95(12) . .
C2 Pd1 P1 92.02(10) . .
N34 Pd1 P1 169.66(8) . .
C2 Pd1 Cl1 171.68(10) . .
N34 Pd1 Cl1 91.93(7) . .
P1 Pd1 Cl1 91.46(3) . .
C33 Pd2 N3 84.89(12) . .
C33 Pd2 P2 94.90(9) . .
N3 Pd2 P2 178.91(8) . .
C33 Pd2 Cl2 173.93(9) . .
N3 Pd2 Cl2 89.06(8) . .
P2 Pd2 Cl2 91.14(3) . .
C68 P1 C62 104.39(19) . .
C68 P1 C74 102.66(18) . .
C62 P1 C74 105.33(18) . .
C68 P1 Pd1 115.19(13) . .
C62 P1 Pd1 114.95(14) . .
C74 P1 Pd1 113.03(14) . .
C86 P2 C92 104.98(17) . .
C86 P2 C80 102.62(16) . .
C92 P2 C80 105.13(16) . .
C86 P2 Pd2 117.12(11) . .
C92 P2 Pd2 111.39(12) . .
C80 P2 Pd2 114.40(13) . .
C2 N1 C5 108.8(3) . .
C2 N1 C10 126.6(3) . .
C5 N1 C10 123.1(3) . .
C2 N3 C4 108.8(3) . .
C2 N3 Pd2 121.9(2) . .
C4 N3 Pd2 129.0(2) . .
C19 N18 C20 110.7(4) . .
C19 N18 C17 123.8(3) . .
C20 N18 C17 125.4(4) . .
C19 N20 C21 110.1(4) . .
C19 N20 C22 123.9(3) . .
C21 N20 C22 126.0(4) . .
C33 N32 C35 108.5(3) . .
C33 N32 C40 126.5(3) . .
C35 N32 C40 123.4(3) . .
C33 N34 C34 107.8(3) . .
C33 N34 Pd1 121.5(2) . .
C34 N34 Pd1 129.2(2) . .
C49 N48 C50 110.9(3) . .
C49 N48 C47 124.0(3) . .
C50 N48 C47 125.1(3) . .
C49 N50 C51 110.9(3) . .
C49 N50 C52 123.6(3) . .
C51 N50 C52 125.5(3) . .
N3 C2 N1 108.5(3) . .
N3 C2 Pd1 122.7(2) . .
N1 C2 Pd1 128.8(2) . .
C5 C4 C9 121.2(3) . .
C5 C4 N3 107.5(3) . .
C9 C4 N3 131.2(3) . .
N1 C5 C4 106.3(3) . .
N1 C5 C6 131.7(3) . .
C4 C5 C6 122.0(3) . .
C7 C6 C5 116.3(3) . .
C6 C7 C8 122.4(3) . .
C9 C8 C7 121.1(3) . .
C8 C9 C4 117.0(3) . .
N1 C10 C11 111.8(3) . .
C12 C11 C16 119.8(4) . .
C12 C11 C10 120.0(3) . .
C16 C11 C10 120.3(4) . .
C11 C12 C13 119.9(4) . .
C14 C13 C12 119.9(5) . .
C13 C14 C15 121.1(4) . .
C14 C15 C16 118.9(4) . .
C14 C15 C17 123.2(4) . .
C16 C15 C17 117.9(4) . .
C11 C16 C15 120.5(4) . .
N18 C17 C15 113.8(4) . .
N18 C19 N20 105.1(3) . .
N18 C19 Au1 128.2(3) . .
N20 C19 Au1 126.5(3) . .
C21 C20 N18 106.7(4) . .
C20 C21 N20 107.4(4) . .
C23 C22 C27 122.4(5) . .
C23 C22 N20 119.2(5) . .
C27 C22 N20 118.3(5) . .
C24 C23 C22 117.5(5) . .
C24 C23 C28 120.8(5) . .
C22 C23 C28 121.7(5) . .
C25 C24 C23 122.9(5) . .
C24 C25 C26 118.4(5) . .
C24 C25 C29 122.4(6) . .
C26 C25 C29 119.2(6) . .
C27 C26 C25 121.2(6) . .
C26 C27 C22 117.6(6) . .
C26 C27 C30 119.9(6) . .
C22 C27 C30 122.5(6) . .
N34 C33 N32 109.5(3) . .
N34 C33 Pd2 121.3(2) . .
N32 C33 Pd2 129.1(2) . .
C39 C34 N34 131.3(3) . .
C39 C34 C35 120.3(3) . .
N34 C34 C35 108.4(3) . .
C34 C35 C36 122.7(3) . .
C34 C35 N32 105.7(3) . .
C36 C35 N32 131.6(4) . .
C37 C36 C35 116.7(4) . .
C36 C37 C38 121.0(4) . .
C39 C38 C37 121.9(4) . .
C38 C39 C34 117.4(4) . .
N32 C40 C41 110.6(3) . .
C46 C41 C42 119.2(4) . .
C46 C41 C40 119.8(3) . .
C42 C41 C40 121.0(3) . .
C43 C42 C41 119.3(4) . .
C44 C43 C42 121.2(5) . .
C43 C44 C45 120.3(4) . .
C44 C45 C46 117.7(4) . .
C44 C45 C47 122.9(4) . .
C46 C45 C47 119.4(4) . .
C41 C46 C45 122.1(4) . .
N48 C47 C45 112.8(3) . .
N50 C49 N48 104.5(3) . .
N50 C49 Au1 127.6(2) . .
N48 C49 Au1 127.7(3) . .
C51 C50 N48 106.8(3) . .
C50 C51 N50 107.0(3) . .
C57 C52 C53 124.1(3) . .
C57 C52 N50 118.2(3) . .
C53 C52 N50 117.7(3) . .
C54 C53 C52 116.7(4) . .
C54 C53 C58 120.9(4) . .
C52 C53 C58 122.4(4) . .
C53 C54 C55 121.8(5) . .
C56 C55 C54 119.4(4) . .
C56 C55 C59 118.7(5) . .
C54 C55 C59 121.8(5) . .
C55 C56 C57 121.3(4) . .
C52 C57 C56 116.6(4) . .
C52 C57 C60 122.2(3) . .
C56 C57 C60 121.1(4) . .
C67 C62 C63 119.5(4) . .
C67 C62 P1 121.8(3) . .
C63 C62 P1 118.6(3) . .
C62 C63 C64 120.7(5) . .
C65 C64 C63 120.2(5) . .
C64 C65 C66 120.4(5) . .
C67 C66 C65 119.0(5) . .
C62 C67 C66 120.2(5) . .
C69 C68 C73 118.5(4) . .
C69 C68 P1 123.4(3) . .
C73 C68 P1 117.9(3) . .
C70 C69 C68 120.6(4) . .
C71 C70 C69 120.6(5) . .
C70 C71 C72 120.3(4) . .
C71 C72 C73 120.1(4) . .
C72 C73 C68 119.9(4) . .
C79 C74 C75 118.4(4) . .
C79 C74 P1 120.3(3) . .
C75 C74 P1 121.3(4) . .
C74 C75 C76 121.6(5) . .
C77 C76 C75 119.9(6) . .
C76 C77 C78 119.0(5) . .
C77 C78 C79 121.4(6) . .
C74 C79 C78 119.5(5) . .
C81 C80 C85 120.1(4) . .
C81 C80 P2 120.4(3) . .
C85 C80 P2 119.4(3) . .
C80 C81 C82 119.9(4) . .
C83 C82 C81 119.6(5) . .
C82 C83 C84 120.8(4) . .
C83 C84 C85 120.3(4) . .
C80 C85 C84 119.1(4) . .
C91 C86 C87 118.6(4) . .
C91 C86 P2 123.7(3) . .
C87 C86 P2 117.7(3) . .
C88 C87 C86 120.7(4) . .
C89 C88 C87 119.9(4) . .
C90 C89 C88 120.4(4) . .
C89 C90 C91 119.9(4) . .
C86 C91 C90 120.5(4) . .
C97 C92 C93 118.7(3) . .
C97 C92 P2 119.4(3) . .
C93 C92 P2 121.9(3) . .
C94 C93 C92 120.6(4) . .
C95 C94 C93 120.4(4) . .
C94 C95 C96 119.2(4) . .
C95 C96 C97 120.9(4) . .
C92 C97 C96 120.3(4) . .
F1 P3 F3 93.7(3) . 2_656
F1 P3 F3 93.7(3) . .
F3 P3 F3 172.5(6) 2_656 .
F1 P3 F4 180.0 . .
F3 P3 F4 86.3(3) 2_656 .
F3 P3 F4 86.3(3) . .
F1 P3 F2 91.2(2) . 2_656
F3 P3 F2 91.9(3) 2_656 2_656
F3 P3 F2 88.0(3) . 2_656
F4 P3 F2 88.83(19) . 2_656
F1 P3 F2 91.18(19) . .
F3 P3 F2 88.0(3) 2_656 .
F3 P3 F2 91.9(3) . .
F4 P3 F2 88.8(2) . .
F2 P3 F2 177.6(4) 2_656 .
F10 P4 F6 90.0 . .
F10 P4 F8 90.0 . .
F6 P4 F8 90.0 . .
F10 P4 F5 90.0 . .
F6 P4 F5 90.0 . .
F8 P4 F5 180.0(6) . .
F10 P4 F9 90.0 . .
F6 P4 F9 180.0 . .
F8 P4 F9 90.0 . .
F5 P4 F9 90.0 . .
F10 P4 F7 180.0 . .
F6 P4 F7 90.0 . .
F8 P4 F7 90.0 . .
F5 P4 F7 90.0 . .
F9 P4 F7 90.0 . .

loop_
_geom_bond_atom_site_label_1
_geom_bond_atom_site_label_2
_geom_bond_distance
_geom_bond_site_symmetry_2
Au1 C19 2.005(4) .
Au1 C49 2.009(3) .
Pd1 C2 1.973(3) .
Pd1 N34 2.087(3) .
Pd1 P1 2.2639(10) .
Pd1 Cl1 2.3566(9) .
Pd2 C33 1.989(3) .
Pd2 N3 2.050(3) .
Pd2 P2 2.2681(9) .
Pd2 Cl2 2.3678(9) .
P1 C68 1.812(4) .
P1 C62 1.822(4) .
P1 C74 1.826(4) .
P2 C86 1.820(4) .
P2 C92 1.821(3) .
P2 C80 1.837(4) .
N1 C2 1.372(4) .
N1 C5 1.383(4) .
N1 C10 1.455(4) .
N3 C2 1.328(4) .
N3 C4 1.393(4) .
N18 C19 1.347(5) .
N18 C20 1.386(6) .
N18 C17 1.457(6) .
N20 C19 1.355(5) .
N20 C21 1.385(6) .
N20 C22 1.443(6) .
N32 C33 1.357(4) .
N32 C35 1.396(4) .
N32 C40 1.453(4) .
N34 C33 1.340(4) .
N34 C34 1.388(4) .
N48 C49 1.353(4) .
N48 C50 1.382(4) .
N48 C47 1.464(4) .
N50 C49 1.346(4) .
N50 C51 1.384(4) .
N50 C52 1.442(4) .
C4 C5 1.384(5) .
C4 C9 1.390(5) .
C5 C6 1.393(5) .
C6 C7 1.362(5) .
C7 C8 1.404(5) .
C8 C9 1.373(5) .
C10 C11 1.506(5) .
C11 C12 1.386(6) .
C11 C16 1.393(5) .
C12 C13 1.391(6) .
C13 C14 1.384(6) .
C14 C15 1.382(7) .
C15 C16 1.394(6) .
C15 C17 1.508(6) .
C20 C21 1.334(8) .
C22 C23 1.389(7) .
C22 C27 1.396(7) .
C23 C24 1.375(7) .
C23 C28 1.492(8) .
C24 C25 1.349(8) .
C25 C26 1.422(8) .
C25 C29 1.517(8) .
C26 C27 1.369(8) .
C27 C30 1.497(8) .
C34 C39 1.383(5) .
C34 C35 1.387(5) .
C35 C36 1.390(5) .
C36 C37 1.376(6) .
C37 C38 1.395(6) .
C38 C39 1.384(6) .
C40 C41 1.517(5) .
C41 C46 1.371(5) .
C41 C42 1.379(6) .
C42 C43 1.378(7) .
C43 C44 1.374(7) .
C44 C45 1.382(6) .
C45 C46 1.393(5) .
C45 C47 1.493(5) .
C50 C51 1.331(5) .
C52 C57 1.382(5) .
C52 C53 1.395(6) .
C53 C54 1.377(6) .
C53 C58 1.483(6) .
C54 C55 1.388(7) .
C55 C56 1.380(7) .
C55 C59 1.524(6) .
C56 C57 1.400(5) .
C57 C60 1.484(6) .
C62 C67 1.364(6) .
C62 C63 1.373(6) .
C63 C64 1.390(6) .
C64 C65 1.327(8) .
C65 C66 1.404(8) .
C66 C67 1.391(7) .
C68 C69 1.384(6) .
C68 C73 1.395(5) .
C69 C70 1.375(6) .
C70 C71 1.351(7) .
C71 C72 1.378(7) .
C72 C73 1.382(6) .
C74 C79 1.354(6) .
C74 C75 1.361(6) .
C75 C76 1.380(7) .
C76 C77 1.335(8) .
C77 C78 1.362(8) .
C78 C79 1.381(7) .
C80 C81 1.373(6) .
C80 C85 1.392(5) .
C81 C82 1.403(6) .
C82 C83 1.365(8) .
C83 C84 1.368(7) .
C84 C85 1.395(6) .
C86 C91 1.375(5) .
C86 C87 1.394(5) .
C87 C88 1.374(6) .
C88 C89 1.370(7) .
C89 C90 1.368(7) .
C90 C91 1.388(6) .
C92 C97 1.378(5) .
C92 C93 1.384(5) .
C93 C94 1.384(6) .
C94 C95 1.371(6) .
C95 C96 1.370(6) .
C96 C97 1.384(5) .
P3 F1 1.454(7) .
P3 F3 1.490(4) 2_656
P3 F3 1.490(4) .
P3 F4 1.555(8) .
P3 F2 1.577(4) 2_656
P3 F2 1.577(4) .
P4 F10 1.6271 .
P4 F6 1.6273 .
P4 F8 1.6273 .
P4 F5 1.6273 .
P4 F9 1.6274 .
P4 F7 1.6276 .
